data_2018090
loop_
_publ_author_name
'Zhai, Jun'
'Xu, Li'

_publ_section_title
;
 The pentacoordinated [Cr(CO)~5~]^2{-^} dianion in
 [2,2,2-crypt-K]~2~[Cr(CO)~5~] ethylenediamine monosolvate
;
_journal_coeditor_code BI3018
_journal_issue 6
_journal_name_full 'Acta Crystallographica Section C'
_journal_page_first m202
_journal_page_last m204
_journal_paper_doi 10.1107/S0108270111018233
_journal_volume 67
_journal_year 2011
_chemical_formula_iupac '[K (C18 H36 N2 O6)]2 [Cr (C O)5] , C2 H8 N2'
_chemical_formula_moiety '2(C18 H36 K N2 O6 2+), C5 Cr O5 2-, C2 H8 N2'
_chemical_formula_sum 'C43 H80 Cr K2 N6 O17'
_chemical_formula_weight 1083.33
_chemical_name_systematic
;
Bis[(4,7,13,16,21,24-hexaoxa-1,10-diazabicyclo[8.8.8]hexacosane)potassium(+)]
pentacarbonylchromate(2-) ethylenediamine monosolvate
;
_space_group_IT_number 1
_symmetry_cell_setting triclinic
_symmetry_space_group_name_Hall 'P 1'
_symmetry_space_group_name_H-M 'P 1'
_atom_sites_solution_hydrogens geom
_atom_sites_solution_primary direct
_atom_sites_solution_secondary difmap
_cell_angle_alpha 63.883(7)
_cell_angle_beta 66.841(10)
_cell_angle_gamma 86.820(13)
_cell_formula_units_Z 1
_cell_length_a 11.034(3)
_cell_length_b 11.741(4)
_cell_length_c 12.818(3)
_cell_measurement_reflns_used 3395
_cell_measurement_temperature 293(2)
_cell_measurement_theta_max 27.48
_cell_measurement_theta_min 3.34
_cell_volume 1356.9(7)
_computing_cell_refinement 'CrystalClear (Rigaku, 2008)'
_computing_data_collection 'CrystalClear (Rigaku, 2008)'
_computing_data_reduction 'CrystalClear (Rigaku, 2008)'
_computing_molecular_graphics 'SHELXTL (Sheldrick, 2008)'
_computing_publication_material 'SHELXTL (Sheldrick, 2008)'
_computing_structure_refinement 'SHELXL97 (Sheldrick, 2008)'
_computing_structure_solution 'SHELXS97 (Sheldrick, 2008)'
_diffrn_ambient_temperature 293(2)
_diffrn_measured_fraction_theta_full 0.978
_diffrn_measured_fraction_theta_max 0.978
_diffrn_measurement_device_type 'Rigaku Saturn 70 CCD area-detector'
_diffrn_measurement_method '\f and \w'
_diffrn_radiation_monochromator graphite
_diffrn_radiation_source 'fine-focus sealed tube'
_diffrn_radiation_type MoK\a
_diffrn_radiation_wavelength 0.71073
_diffrn_reflns_av_R_equivalents 0.0451
_diffrn_reflns_av_sigmaI/netI 0.0775
_diffrn_reflns_limit_h_max 10
_diffrn_reflns_limit_h_min -14
_diffrn_reflns_limit_k_max 14
_diffrn_reflns_limit_k_min -15
_diffrn_reflns_limit_l_max 15
_diffrn_reflns_limit_l_min -16
_diffrn_reflns_number 10684
_diffrn_reflns_theta_full 27.50
_diffrn_reflns_theta_max 27.50
_diffrn_reflns_theta_min 2.48
_diffrn_standards_number 0
_exptl_absorpt_coefficient_mu 0.434
_exptl_absorpt_correction_T_max 0.888
_exptl_absorpt_correction_T_min 0.838
_exptl_absorpt_correction_type multi-scan
_exptl_absorpt_process_details '(CrystalClear; Rigaku, 2008)'
_exptl_crystal_colour red
_exptl_crystal_density_diffrn 1.326
_exptl_crystal_density_method 'not measured'
_exptl_crystal_description prism
_exptl_crystal_F_000 578
_exptl_crystal_size_max 0.42
_exptl_crystal_size_mid 0.41
_exptl_crystal_size_min 0.28
_refine_diff_density_max 0.363
_refine_diff_density_min -0.283
_refine_ls_abs_structure_details 'Flack (1983), with how many Friedel pairs?'
_refine_ls_abs_structure_Flack 0.49(3)
_refine_ls_extinction_method none
_refine_ls_goodness_of_fit_ref 0.958
_refine_ls_hydrogen_treatment constr
_refine_ls_matrix_type full
_refine_ls_number_parameters 623
_refine_ls_number_reflns 7850
_refine_ls_number_restraints 3
_refine_ls_restrained_S_all 0.957
_refine_ls_R_factor_all 0.0838
_refine_ls_R_factor_gt 0.0475
_refine_ls_shift/su_max 0.001
_refine_ls_shift/su_mean 0.000
_refine_ls_structure_factor_coef Fsqd
_refine_ls_weighting_details 'calc w = 1/[\s^2^(Fo^2^)+(0.0604P)^2^] where P=(Fo^2^+2Fc^2^)/3'
_refine_ls_weighting_scheme calc
_refine_ls_wR_factor_gt 0.1040
_refine_ls_wR_factor_ref 0.1202
_reflns_number_gt 5037
_reflns_number_total 7850
_reflns_threshold_expression I>2\s(I)
_cod_data_source_file bi3018.cif
_cod_data_source_block I
_cod_database_code 2018090
_cod_database_fobs_code 2018090

loop_
_symmetry_equiv_pos_as_xyz
'x, y, z'

loop_
_atom_site_type_symbol
_atom_site_label
_atom_site_fract_x
_atom_site_fract_y
_atom_site_fract_z
_atom_site_U_iso_or_equiv
_atom_site_adp_type
_atom_site_calc_flag
_atom_site_refinement_flags
_atom_site_occupancy
_atom_site_symmetry_multiplicity
_atom_site_disorder_assembly
_atom_site_disorder_group
Cr Cr1 0.80701(7) 0.81576(6) 0.87888(7) 0.0552(2) Uani d . 1 1 . .
K K1 0.20830(8) 0.47631(7) 0.46529(8) 0.0497(2) Uani d . 1 1 . .
K K2 0.13116(8) 0.15982(8) 0.11966(8) 0.0494(2) Uani d . 1 1 . .
O O1 0.8992(5) 0.6286(4) 1.0730(4) 0.0998(14) Uani d . 1 1 . .
O O2 0.6560(5) 0.9025(5) 1.0769(4) 0.1049(15) Uani d . 1 1 . .
O O3 0.7004(4) 1.0345(4) 0.7177(4) 0.0862(12) Uani d . 1 1 . .
O O4 1.0958(4) 0.9069(4) 0.7017(4) 0.0912(12) Uani d . 1 1 . .
O O5 0.6768(4) 0.6096(4) 0.8637(4) 0.0958(13) Uani d . 1 1 . .
O O6 0.3662(4) 0.6916(4) 0.4149(4) 0.0812(11) Uani d . 1 1 . .
O O7 0.0917(3) 0.6581(3) 0.5440(4) 0.0720(10) Uani d . 1 1 . .
O O8 0.0950(3) 0.5281(3) 0.2902(3) 0.0640(8) Uani d . 1 1 . .
O O9 0.3582(3) 0.4736(3) 0.2269(3) 0.0585(8) Uani d . 1 1 . .
O O10 0.0385(3) 0.2551(3) 0.6718(3) 0.0615(8) Uani d . 1 1 . .
O O11 0.3106(3) 0.2768(3) 0.6247(3) 0.0658(9) Uani d . 1 1 . .
O O12 0.2472(3) 0.1148(3) 0.2938(3) 0.0563(7) Uani d . 1 1 . .
O O13 -0.0182(3) 0.1629(3) 0.3578(3) 0.0570(8) Uani d . 1 1 . .
O O14 0.0233(4) 0.3521(3) -0.0386(3) 0.0659(9) Uani d . 1 1 . .
O O15 0.2957(3) 0.3905(3) -0.0877(3) 0.0697(9) Uani d . 1 1 . .
O O16 0.2582(4) -0.0109(3) 0.0249(4) 0.0732(10) Uani d . 1 1 . .
O O17 -0.0169(4) -0.0621(3) 0.1745(4) 0.0793(11) Uani d . 1 1 . .
N N1 0.5008(4) 0.4781(4) 0.3793(4) 0.0603(10) Uani d . 1 1 . .
N N2 -0.0813(4) 0.4743(4) 0.5546(4) 0.0555(9) Uani d . 1 1 . .
N N3 0.4215(4) 0.1744(4) 0.0292(4) 0.0585(10) Uani d . 1 1 . .
N N4 -0.1582(4) 0.1466(4) 0.2085(4) 0.0570(10) Uani d . 1 1 . .
C C1 0.8633(5) 0.6991(4) 0.9975(5) 0.0636(12) Uani d . 1 1 . .
C C2 0.7159(6) 0.8695(5) 0.9985(5) 0.0698(13) Uani d . 1 1 . .
C C3 0.7445(5) 0.9479(5) 0.7768(4) 0.0617(12) Uani d . 1 1 . .
C C4 0.9811(5) 0.8732(5) 0.7690(5) 0.0669(13) Uani d . 1 1 . .
C C5 0.7278(5) 0.6913(5) 0.8690(4) 0.0672(12) Uani d . 1 1 . .
C C6 0.5637(5) 0.6098(5) 0.3279(6) 0.0762(15) Uani d . 1 1 . .
H H6A 0.5628 0.6616 0.2429 0.091 Uiso calc R 1 1 . .
H H6B 0.6579 0.6077 0.3157 0.091 Uiso calc R 1 1 . .
C C7 0.4994(6) 0.6755(6) 0.4087(7) 0.092(2) Uani d . 1 1 . .
H H7A 0.4956 0.6235 0.4954 0.111 Uiso calc R 1 1 . .
H H7B 0.5520 0.7601 0.3713 0.111 Uiso calc R 1 1 . .
C C8 0.3033(6) 0.7609(5) 0.4817(6) 0.0787(16) Uani d . 1 1 . .
H H8A 0.3574 0.8456 0.4405 0.094 Uiso calc R 1 1 . .
H H8B 0.2961 0.7144 0.5702 0.094 Uiso calc R 1 1 . .
C C9 0.1719(7) 0.7786(5) 0.4835(6) 0.0807(16) Uani d . 1 1 . .
H H9A 0.1295 0.8289 0.5299 0.097 Uiso calc R 1 1 . .
H H9B 0.1792 0.8271 0.3951 0.097 Uiso calc R 1 1 . .
C C10 -0.0433(7) 0.6742(6) 0.5664(7) 0.0855(18) Uani d . 1 1 . .
H H10A -0.0504 0.7282 0.4847 0.103 Uiso calc R 1 1 . .
H H10B -0.0774 0.7174 0.6215 0.103 Uiso calc R 1 1 . .
C C11 -0.1241(5) 0.5442(6) 0.6307(6) 0.0809(17) Uani d . 1 1 . .
H H11A -0.1176 0.4924 0.7131 0.097 Uiso calc R 1 1 . .
H H11B -0.2187 0.5549 0.6491 0.097 Uiso calc R 1 1 . .
C C12 -0.1127(6) 0.5363(6) 0.4412(6) 0.0738(14) Uani d . 1 1 . .
H H12A -0.0870 0.6301 0.4019 0.089 Uiso calc R 1 1 . .
H H12B -0.2102 0.5199 0.4696 0.089 Uiso calc R 1 1 . .
C C13 -0.0450(6) 0.4920(5) 0.3423(5) 0.0722(14) Uani d . 1 1 . .
H H13A -0.0660 0.3977 0.3810 0.087 Uiso calc R 1 1 . .
H H13B -0.0774 0.5312 0.2739 0.087 Uiso calc R 1 1 . .
C C14 0.1638(6) 0.5027(5) 0.1860(5) 0.0699(14) Uani d . 1 1 . .
H H14A 0.1313 0.5497 0.1186 0.084 Uiso calc R 1 1 . .
H H14B 0.1464 0.4099 0.2135 0.084 Uiso calc R 1 1 . .
C C15 0.3075(6) 0.5424(5) 0.1348(5) 0.0746(16) Uani d . 1 1 . .
H H15A 0.3541 0.5277 0.0592 0.090 Uiso calc R 1 1 . .
H H15B 0.3245 0.6353 0.1074 0.090 Uiso calc R 1 1 . .
C C16 0.5002(5) 0.5040(5) 0.1760(5) 0.0721(15) Uani d . 1 1 . .
H H16A 0.5251 0.5979 0.1365 0.086 Uiso calc R 1 1 . .
H H16B 0.5432 0.4758 0.1092 0.086 Uiso calc R 1 1 . .
C C17 0.5476(5) 0.4395(5) 0.2784(5) 0.0674(14) Uani d . 1 1 . .
H H17A 0.5204 0.3461 0.3174 0.081 Uiso calc R 1 1 . .
H H17B 0.6462 0.4553 0.2389 0.081 Uiso calc R 1 1 . .
C C18 -0.1483(5) 0.3414(5) 0.6316(5) 0.0674(13) Uani d . 1 1 . .
H H18A -0.1347 0.3018 0.5745 0.081 Uiso calc R 1 1 . .
H H18B -0.2451 0.3416 0.6735 0.081 Uiso calc R 1 1 . .
C C19 -0.0999(5) 0.2614(5) 0.7313(5) 0.0704(14) Uani d . 1 1 . .
H H19A -0.1138 0.2993 0.7898 0.085 Uiso calc R 1 1 . .
H H19B -0.1507 0.1740 0.7818 0.085 Uiso calc R 1 1 . .
C C20 0.0860(5) 0.1744(5) 0.7650(5) 0.0685(13) Uani d . 1 1 . .
H H20A 0.0290 0.0900 0.8193 0.082 Uiso calc R 1 1 . .
H H20B 0.0826 0.2136 0.8203 0.082 Uiso calc R 1 1 . .
C C21 0.2246(5) 0.1578(5) 0.6994(5) 0.0717(14) Uani d . 1 1 . .
H H21A 0.2563 0.0981 0.7634 0.086 Uiso calc R 1 1 . .
H H21B 0.2273 0.1194 0.6436 0.086 Uiso calc R 1 1 . .
C C22 0.4439(6) 0.2624(6) 0.5663(6) 0.0811(17) Uani d . 1 1 . .
H H22A 0.4511 0.2211 0.5118 0.097 Uiso calc R 1 1 . .
H H22B 0.4750 0.2065 0.6324 0.097 Uiso calc R 1 1 . .
C C23 0.5292(5) 0.3892(6) 0.4875(5) 0.0753(15) Uani d . 1 1 . .
H H23A 0.5190 0.4300 0.5430 0.090 Uiso calc R 1 1 . .
H H23B 0.6233 0.3754 0.4548 0.090 Uiso calc R 1 1 . .
C C24 0.4542(5) 0.1093(5) 0.1391(5) 0.0673(13) Uani d . 1 1 . .
H H24A 0.5519 0.1255 0.1098 0.081 Uiso calc R 1 1 . .
H H24B 0.4287 0.0159 0.1757 0.081 Uiso calc R 1 1 . .
C C25 0.3873(5) 0.1497(5) 0.2426(6) 0.0691(14) Uani d . 1 1 . .
H H25A 0.4197 0.1070 0.3106 0.083 Uiso calc R 1 1 . .
H H25B 0.4089 0.2436 0.2070 0.083 Uiso calc R 1 1 . .
C C26 0.1767(5) 0.1420(5) 0.3985(5) 0.0651(13) Uani d . 1 1 . .
H H26A 0.1910 0.2355 0.3693 0.078 Uiso calc R 1 1 . .
H H26B 0.2111 0.0987 0.4650 0.078 Uiso calc R 1 1 . .
C C27 0.0333(5) 0.0972(5) 0.4523(4) 0.0620(12) Uani d . 1 1 . .
H H27A 0.0189 0.0038 0.4816 0.074 Uiso calc R 1 1 . .
H H27B -0.0145 0.1136 0.5267 0.074 Uiso calc R 1 1 . .
C C28 -0.1573(5) 0.1270(6) 0.4095(5) 0.0721(14) Uani d . 1 1 . .
H H28A -0.2024 0.1536 0.4772 0.087 Uiso calc R 1 1 . .
H H28B -0.1779 0.0326 0.4483 0.087 Uiso calc R 1 1 . .
C C29 -0.2072(5) 0.1885(6) 0.3081(5) 0.0710(14) Uani d . 1 1 . .
H H29A -0.3057 0.1709 0.3483 0.085 Uiso calc R 1 1 . .
H H29B -0.1817 0.2824 0.2675 0.085 Uiso calc R 1 1 . .
C C30 -0.1935(6) 0.2320(5) 0.1014(6) 0.0734(14) Uani d . 1 1 . .
H H30A -0.2888 0.2415 0.1364 0.088 Uiso calc R 1 1 . .
H H30B -0.1813 0.1909 0.0457 0.088 Uiso calc R 1 1 . .
C C31 -0.1117(6) 0.3634(5) 0.0219(6) 0.0735(14) Uani d . 1 1 . .
H H31A -0.1447 0.4179 -0.0431 0.088 Uiso calc R 1 1 . .
H H31B -0.1202 0.4043 0.0770 0.088 Uiso calc R 1 1 . .
C C32 0.1058(6) 0.4737(5) -0.1173(5) 0.0767(15) Uani d . 1 1 . .
H H32A 0.1013 0.5165 -0.0646 0.092 Uiso calc R 1 1 . .
H H32B 0.0734 0.5288 -0.1825 0.092 Uiso calc R 1 1 . .
C C33 0.2440(6) 0.4571(5) -0.1799(5) 0.0754(15) Uani d . 1 1 . .
H H33A 0.2476 0.4084 -0.2272 0.091 Uiso calc R 1 1 . .
H H33B 0.2986 0.5420 -0.2416 0.091 Uiso calc R 1 1 . .
C C34 0.4351(6) 0.3892(5) -0.1444(6) 0.0831(18) Uani d . 1 1 . .
H H34A 0.4826 0.4778 -0.1911 0.100 Uiso calc R 1 1 . .
H H34B 0.4547 0.3545 -0.2062 0.100 Uiso calc R 1 1 . .
C C35 0.4827(5) 0.3092(5) -0.0449(6) 0.0805(17) Uani d . 1 1 . .
H H35A 0.5803 0.3127 -0.0863 0.097 Uiso calc R 1 1 . .
H H35B 0.4650 0.3467 0.0145 0.097 Uiso calc R 1 1 . .
C C36 0.4675(5) 0.1079(5) -0.0498(5) 0.0695(14) Uani d . 1 1 . .
H H36A 0.5628 0.1003 -0.0689 0.083 Uiso calc R 1 1 . .
H H36B 0.4606 0.1613 -0.1318 0.083 Uiso calc R 1 1 . .
C C37 0.3942(6) -0.0207(6) 0.0074(6) 0.0760(15) Uani d . 1 1 . .
H H37A 0.4358 -0.0614 -0.0489 0.091 Uiso calc R 1 1 . .
H H37B 0.3980 -0.0749 0.0907 0.091 Uiso calc R 1 1 . .
C C38 0.1836(6) -0.1330(5) 0.0871(6) 0.0826(17) Uani d . 1 1 . .
H H38A 0.1804 -0.1798 0.1742 0.099 Uiso calc R 1 1 . .
H H38B 0.2271 -0.1824 0.0400 0.099 Uiso calc R 1 1 . .
C C39 0.0506(7) -0.1219(5) 0.0942(6) 0.0852(18) Uani d . 1 1 . .
H H39A 0.0018 -0.2079 0.1298 0.102 Uiso calc R 1 1 . .
H H39B 0.0536 -0.0696 0.0077 0.102 Uiso calc R 1 1 . .
C C40 -0.1469(6) -0.0489(6) 0.1761(7) 0.0891(18) Uani d . 1 1 . .
H H40A -0.1965 -0.1344 0.2110 0.107 Uiso calc R 1 1 . .
H H40B -0.1400 0.0031 0.0882 0.107 Uiso calc R 1 1 . .
C C41 -0.2196(5) 0.0150(5) 0.2571(6) 0.0760(15) Uani d . 1 1 . .
H H41A -0.3120 0.0171 0.2637 0.091 Uiso calc R 1 1 . .
H H41B -0.2239 -0.0373 0.3440 0.091 Uiso calc R 1 1 . .
N N5 0.3144(13) 0.7557(10) 0.8075(11) 0.218(5) Uani d . 1 1 . .
H H51 0.2610 0.7377 0.8876 0.327 Uiso d R 1 1 . .
H H52 0.2705 0.7901 0.7582 0.327 Uiso d R 1 1 . .
N N6 0.6100(12) 0.8010(12) 0.6106(10) 0.216(5) Uani d . 1 1 . .
H H61 0.5744 0.7203 0.6430 0.324 Uiso d R 1 1 . .
H H62 0.6595 0.8043 0.6500 0.324 Uiso d R 1 1 . .
C C42 0.4196(9) 0.8366(13) 0.7623(13) 0.169(5) Uani d . 1 1 . .
H H42A 0.4702 0.7970 0.8153 0.203 Uiso calc R 1 1 . .
H H42B 0.3896 0.9133 0.7731 0.203 Uiso calc R 1 1 . .
C C43 0.5086(15) 0.8783(13) 0.6327(13) 0.192(5) Uani d . 1 1 . .
H H43A 0.5516 0.9666 0.5981 0.230 Uiso calc R 1 1 . .
H H43B 0.4562 0.8819 0.5842 0.230 Uiso calc R 1 1 . .

loop_
_atom_site_aniso_label
_atom_site_aniso_U_11
_atom_site_aniso_U_22
_atom_site_aniso_U_33
_atom_site_aniso_U_12
_atom_site_aniso_U_13
_atom_site_aniso_U_23
Cr1 0.0637(5) 0.0497(4) 0.0437(4) 0.0022(3) -0.0199(3) -0.0155(3)
K1 0.0513(6) 0.0453(5) 0.0477(5) 0.0013(4) -0.0150(4) -0.0213(4)
K2 0.0492(6) 0.0468(5) 0.0494(5) 0.0045(4) -0.0166(4) -0.0224(4)
O1 0.143(4) 0.081(3) 0.097(3) 0.048(3) -0.080(3) -0.036(2)
O2 0.138(4) 0.126(4) 0.097(3) 0.077(3) -0.069(3) -0.078(3)
O3 0.102(3) 0.079(3) 0.061(2) 0.024(2) -0.036(2) -0.016(2)
O4 0.065(2) 0.095(3) 0.082(3) -0.0093(19) -0.017(2) -0.024(2)
O5 0.115(3) 0.096(3) 0.070(2) -0.027(2) -0.016(2) -0.047(2)
O6 0.066(3) 0.080(2) 0.108(3) -0.0031(17) -0.0214(19) -0.061(2)
O7 0.070(2) 0.0508(19) 0.093(3) 0.0121(15) -0.0247(18) -0.0397(19)
O8 0.072(2) 0.071(2) 0.0575(19) 0.0138(16) -0.0331(16) -0.0315(17)
O9 0.068(2) 0.0500(17) 0.0420(16) 0.0069(14) -0.0163(13) -0.0136(14)
O10 0.066(2) 0.0502(17) 0.0475(17) -0.0016(14) -0.0173(14) -0.0094(14)
O11 0.066(2) 0.0565(19) 0.064(2) 0.0077(15) -0.0249(16) -0.0203(17)
O12 0.056(2) 0.0640(19) 0.0538(17) 0.0062(14) -0.0233(14) -0.0298(15)
O13 0.061(2) 0.0561(18) 0.0423(16) 0.0098(14) -0.0191(13) -0.0153(14)
O14 0.074(2) 0.0536(18) 0.065(2) 0.0093(15) -0.0297(17) -0.0214(17)
O15 0.074(2) 0.0560(19) 0.0502(18) -0.0008(15) -0.0156(15) -0.0079(16)
O16 0.080(3) 0.0495(19) 0.088(3) 0.0058(16) -0.0248(18) -0.0378(19)
O17 0.056(2) 0.060(2) 0.119(3) 0.0019(15) -0.0267(19) -0.047(2)
N1 0.046(2) 0.057(2) 0.073(3) -0.0009(17) -0.0161(18) -0.033(2)
N2 0.048(2) 0.056(2) 0.058(2) 0.0056(16) -0.0178(16) -0.0249(19)
N3 0.052(2) 0.053(2) 0.070(2) 0.0079(16) -0.0190(18) -0.032(2)
N4 0.050(2) 0.057(2) 0.054(2) 0.0020(17) -0.0144(17) -0.0225(19)
C1 0.081(3) 0.054(3) 0.059(3) 0.012(2) -0.027(2) -0.030(2)
C2 0.097(4) 0.066(3) 0.061(3) 0.034(3) -0.048(3) -0.030(2)
C3 0.061(3) 0.068(3) 0.044(2) 0.001(2) -0.0121(19) -0.022(2)
C4 0.072(4) 0.066(3) 0.051(3) -0.001(2) -0.023(2) -0.017(2)
C5 0.081(3) 0.064(3) 0.043(2) -0.006(2) -0.016(2) -0.020(2)
C6 0.055(3) 0.075(3) 0.094(4) -0.011(2) -0.017(3) -0.043(3)
C7 0.077(5) 0.082(4) 0.119(5) -0.018(3) -0.027(3) -0.056(4)
C8 0.094(5) 0.052(3) 0.089(4) -0.003(3) -0.034(3) -0.032(3)
C9 0.111(5) 0.044(3) 0.088(4) 0.009(3) -0.040(3) -0.032(3)
C10 0.094(5) 0.070(3) 0.102(5) 0.021(3) -0.028(3) -0.058(3)
C11 0.066(4) 0.085(4) 0.082(4) 0.008(3) -0.007(3) -0.050(3)
C12 0.060(3) 0.077(4) 0.080(4) 0.015(3) -0.036(3) -0.027(3)
C13 0.078(4) 0.075(3) 0.073(3) 0.011(3) -0.052(3) -0.024(3)
C14 0.104(4) 0.067(3) 0.055(3) 0.034(3) -0.049(3) -0.029(2)
C15 0.110(5) 0.060(3) 0.045(3) 0.034(3) -0.030(3) -0.021(2)
C16 0.065(3) 0.066(3) 0.058(3) -0.009(2) 0.004(2) -0.028(3)
C17 0.051(3) 0.069(3) 0.079(4) 0.008(2) -0.012(2) -0.044(3)
C18 0.051(3) 0.069(3) 0.062(3) -0.009(2) -0.013(2) -0.021(3)
C19 0.060(3) 0.067(3) 0.052(3) -0.012(2) -0.006(2) -0.013(2)
C20 0.082(4) 0.057(3) 0.053(3) -0.003(2) -0.026(2) -0.015(2)
C21 0.094(4) 0.051(3) 0.064(3) 0.006(2) -0.038(3) -0.017(2)
C22 0.080(4) 0.079(4) 0.084(4) 0.025(3) -0.047(3) -0.028(3)
C23 0.053(3) 0.091(4) 0.081(4) 0.004(3) -0.029(3) -0.036(3)
C24 0.050(3) 0.077(3) 0.086(4) 0.018(2) -0.034(2) -0.042(3)
C25 0.053(3) 0.077(3) 0.082(4) 0.002(2) -0.027(2) -0.040(3)
C26 0.085(4) 0.063(3) 0.057(3) 0.015(3) -0.037(2) -0.029(2)
C27 0.074(3) 0.053(3) 0.042(2) 0.011(2) -0.020(2) -0.012(2)
C28 0.064(3) 0.086(4) 0.054(3) 0.008(3) -0.013(2) -0.032(3)
C29 0.048(3) 0.086(4) 0.074(3) 0.018(2) -0.024(2) -0.035(3)
C30 0.066(4) 0.079(4) 0.081(4) 0.017(3) -0.043(3) -0.031(3)
C31 0.078(4) 0.072(3) 0.076(3) 0.020(3) -0.044(3) -0.029(3)
C32 0.097(5) 0.048(3) 0.071(3) 0.005(3) -0.044(3) -0.007(2)
C33 0.088(4) 0.057(3) 0.058(3) -0.008(3) -0.022(3) -0.010(2)
C34 0.072(4) 0.057(3) 0.070(3) -0.004(2) -0.001(3) -0.012(3)
C35 0.050(3) 0.059(3) 0.099(4) -0.009(2) -0.006(3) -0.029(3)
C36 0.059(3) 0.079(3) 0.065(3) 0.011(2) -0.011(2) -0.041(3)
C37 0.067(4) 0.081(4) 0.095(4) 0.033(3) -0.030(3) -0.058(3)
C38 0.085(4) 0.063(3) 0.104(5) 0.010(3) -0.030(3) -0.050(3)
C39 0.124(6) 0.052(3) 0.093(4) 0.002(3) -0.051(4) -0.037(3)
C40 0.074(4) 0.079(4) 0.115(5) -0.008(3) -0.034(3) -0.046(4)
C41 0.051(3) 0.066(3) 0.088(4) -0.006(2) -0.015(2) -0.026(3)
N5 0.217(12) 0.187(10) 0.174(10) -0.020(8) -0.078(8) -0.017(8)
N6 0.260(12) 0.242(12) 0.125(8) 0.080(10) -0.045(7) -0.100(8)
C42 0.073(6) 0.232(12) 0.196(12) -0.021(6) -0.020(6) -0.119(10)
C43 0.196(12) 0.197(13) 0.166(12) -0.032(10) -0.032(10) -0.099(11)

loop_
_atom_type_symbol
_atom_type_description
_atom_type_scat_dispersion_real
_atom_type_scat_dispersion_imag
_atom_type_scat_source
C C 0.0033 0.0016 'International Tables Vol C Tables 4.2.6.8 and 6.1.1.4'
H H 0.0000 0.0000 'International Tables Vol C Tables 4.2.6.8 and 6.1.1.4'
Cr Cr 0.3209 0.6236 'International Tables Vol C Tables 4.2.6.8 and 6.1.1.4'
K K 0.2009 0.2494 'International Tables Vol C Tables 4.2.6.8 and 6.1.1.4'
N N 0.0061 0.0033 'International Tables Vol C Tables 4.2.6.8 and 6.1.1.4'
O O 0.0106 0.0060 'International Tables Vol C Tables 4.2.6.8 and 6.1.1.4'

loop_
_geom_angle_atom_site_label_1
_geom_angle_atom_site_label_2
_geom_angle_atom_site_label_3
_geom_angle_site_symmetry_1
_geom_angle_site_symmetry_3
_geom_angle
_geom_angle_publ_flag
C1 Cr1 C2 . . 86.4(2) y
C1 Cr1 C3 . . 170.0(2) y
C1 Cr1 C4 . . 88.1(2) y
C1 Cr1 C5 . . 93.0(2) y
C2 Cr1 C3 . . 84.2(2) y
C2 Cr1 C4 . . 124.0(3) y
C2 Cr1 C5 . . 120.5(2) y
C3 Cr1 C4 . . 94.3(2) y
C3 Cr1 C5 . . 94.8(2) y
C4 Cr1 C5 . . 115.4(2) y
O7 K1 O10 . . 99.17(11) ?
O7 K1 O8 . . 95.49(11) ?
O10 K1 O8 . . 100.50(11) ?
O7 K1 O6 . . 59.06(11) ?
O10 K1 O6 . . 140.06(12) ?
O8 K1 O6 . . 113.74(12) ?
O7 K1 O9 . . 136.20(10) ?
O10 K1 O9 . . 119.21(10) ?
O8 K1 O9 . . 59.42(10) ?
O6 K1 O9 . . 96.41(10) ?
O7 K1 O11 . . 118.25(12) ?
O10 K1 O11 . . 59.67(10) ?
O8 K1 O11 . . 142.06(10) ?
O6 K1 O11 . . 99.12(13) ?
O9 K1 O11 . . 100.00(10) ?
O7 K1 N2 . . 60.38(11) ?
O10 K1 N2 . . 60.63(10) ?
O8 K1 N2 . . 61.85(11) ?
O6 K1 N2 . . 118.30(11) ?
O9 K1 N2 . . 119.81(11) ?
O11 K1 N2 . . 118.78(11) ?
O7 K1 N1 . . 119.05(11) ?
O10 K1 N1 . . 118.97(11) ?
O8 K1 N1 . . 119.14(12) ?
O6 K1 N1 . . 61.31(11) ?
O9 K1 N1 . . 61.20(11) ?
O11 K1 N1 . . 60.62(11) ?
N2 K1 N1 . . 178.99(13) ?
O17 K2 O16 . . 59.71(11) ?
O17 K2 O12 . . 112.79(12) ?
O16 K2 O12 . . 97.97(11) ?
O17 K2 O15 . . 141.89(13) ?
O16 K2 O15 . . 97.74(10) ?
O12 K2 O15 . . 99.75(11) ?
O17 K2 O13 . . 96.63(11) ?
O16 K2 O13 . . 139.71(10) ?
O12 K2 O13 . . 59.19(9) ?
O15 K2 O13 . . 117.47(10) ?
O17 K2 O14 . . 100.00(12) ?
O16 K2 O14 . . 114.82(12) ?
O12 K2 O14 . . 142.34(10) ?
O15 K2 O14 . . 59.55(11) ?
O13 K2 O14 . . 100.35(10) ?
O17 K2 N4 . . 61.46(11) ?
O16 K2 N4 . . 118.78(11) ?
O12 K2 N4 . . 119.09(10) ?
O15 K2 N4 . . 119.09(11) ?
O13 K2 N4 . . 61.59(10) ?
O14 K2 N4 . . 61.20(11) ?
O17 K2 N3 . . 118.69(10) ?
O16 K2 N3 . . 61.27(11) ?
O12 K2 N3 . . 61.18(11) ?
O15 K2 N3 . . 60.60(11) ?
O13 K2 N3 . . 118.61(11) ?
O14 K2 N3 . . 118.46(11) ?
N4 K2 N3 . . 179.66(14) ?
C8 O6 C7 . . 111.8(4) ?
C8 O6 K1 . . 116.4(3) ?
C7 O6 K1 . . 117.0(3) ?
C10 O7 C9 . . 110.7(4) ?
C10 O7 K1 . . 120.9(3) ?
C9 O7 K1 . . 116.1(3) ?
C14 O8 C13 . . 112.3(4) ?
C14 O8 K1 . . 117.7(3) ?
C13 O8 K1 . . 116.5(3) ?
C15 O9 C16 . . 112.0(4) ?
C15 O9 K1 . . 112.8(2) ?
C16 O9 K1 . . 116.4(3) ?
C19 O10 C20 . . 110.6(4) ?
C19 O10 K1 . . 119.4(3) ?
C20 O10 K1 . . 117.7(3) ?
C22 O11 C21 . . 112.4(4) ?
C22 O11 K1 . . 116.4(3) ?
C21 O11 K1 . . 113.2(3) ?
C25 O12 C26 . . 112.5(4) ?
C25 O12 K2 . . 117.5(3) ?
C26 O12 K2 . . 117.5(3) ?
C28 O13 C27 . . 110.9(4) ?
C28 O13 K2 . . 115.6(3) ?
C27 O13 K2 . . 114.3(2) ?
C31 O14 C32 . . 112.2(4) ?
C31 O14 K2 . . 116.1(3) ?
C32 O14 K2 . . 114.2(3) ?
C33 O15 C34 . . 112.2(4) ?
C33 O15 K2 . . 114.1(3) ?
C34 O15 K2 . . 118.6(3) ?
C38 O16 C37 . . 110.9(4) ?
C38 O16 K2 . . 114.2(3) ?
C37 O16 K2 . . 117.2(3) ?
C40 O17 C39 . . 107.7(5) ?
C40 O17 K2 . . 116.0(3) ?
C39 O17 K2 . . 114.4(3) ?
C17 N1 C23 . . 110.9(4) ?
C17 N1 C6 . . 109.0(4) ?
C23 N1 C6 . . 111.2(4) ?
C17 N1 K1 . . 108.2(3) ?
C23 N1 K1 . . 109.0(3) ?
C6 N1 K1 . . 108.4(3) ?
C11 N2 C18 . . 110.2(4) ?
C11 N2 C12 . . 110.6(4) ?
C18 N2 C12 . . 109.2(4) ?
C11 N2 K1 . . 109.3(3) ?
C18 N2 K1 . . 109.5(3) ?
C12 N2 K1 . . 108.1(3) ?
C24 N3 C36 . . 108.9(4) ?
C24 N3 C35 . . 110.9(5) ?
C36 N3 C35 . . 110.5(4) ?
C24 N3 K2 . . 108.6(3) ?
C36 N3 K2 . . 108.3(3) ?
C35 N3 K2 . . 109.5(3) ?
C29 N4 C41 . . 111.1(4) ?
C29 N4 C30 . . 109.5(4) ?
C41 N4 C30 . . 107.8(4) ?
C29 N4 K2 . . 108.1(3) ?
C41 N4 K2 . . 110.2(3) ?
C30 N4 K2 . . 110.1(3) ?
O1 C1 Cr1 . . 177.9(4) ?
O2 C2 Cr1 . . 179.0(6) ?
O3 C3 Cr1 . . 175.7(4) ?
O4 C4 Cr1 . . 177.1(5) ?
O5 C5 Cr1 . . 179.3(5) ?
N1 C6 C7 . . 115.1(4) ?
N1 C6 H6A . . 108.5 ?
C7 C6 H6A . . 108.5 ?
N1 C6 H6B . . 108.5 ?
C7 C6 H6B . . 108.5 ?
H6A C6 H6B . . 107.5 ?
O6 C7 C6 . . 108.7(5) ?
O6 C7 H7A . . 110.0 ?
C6 C7 H7A . . 110.0 ?
O6 C7 H7B . . 110.0 ?
C6 C7 H7B . . 110.0 ?
H7A C7 H7B . . 108.3 ?
O6 C8 C9 . . 110.7(5) ?
O6 C8 H8A . . 109.5 ?
C9 C8 H8A . . 109.5 ?
O6 C8 H8B . . 109.5 ?
C9 C8 H8B . . 109.5 ?
H8A C8 H8B . . 108.1 ?
O7 C9 C8 . . 110.4(4) ?
O7 C9 H9A . . 109.6 ?
C8 C9 H9A . . 109.6 ?
O7 C9 H9B . . 109.6 ?
C8 C9 H9B . . 109.6 ?
H9A C9 H9B . . 108.1 ?
O7 C10 C11 . . 108.6(4) ?
O7 C10 H10A . . 110.0 ?
C11 C10 H10A . . 110.0 ?
O7 C10 H10B . . 110.0 ?
C11 C10 H10B . . 110.0 ?
H10A C10 H10B . . 108.3 ?
N2 C11 C10 . . 113.6(4) ?
N2 C11 H11A . . 108.9 ?
C10 C11 H11A . . 108.9 ?
N2 C11 H11B . . 108.9 ?
C10 C11 H11B . . 108.9 ?
H11A C11 H11B . . 107.7 ?
N2 C12 C13 . . 114.5(4) ?
N2 C12 H12A . . 108.6 ?
C13 C12 H12A . . 108.6 ?
N2 C12 H12B . . 108.6 ?
C13 C12 H12B . . 108.6 ?
H12A C12 H12B . . 107.6 ?
O8 C13 C12 . . 109.3(4) ?
O8 C13 H13A . . 109.8 ?
C12 C13 H13A . . 109.8 ?
O8 C13 H13B . . 109.8 ?
C12 C13 H13B . . 109.8 ?
H13A C13 H13B . . 108.3 ?
O8 C14 C15 . . 110.3(4) ?
O8 C14 H14A . . 109.6 ?
C15 C14 H14A . . 109.6 ?
O8 C14 H14B . . 109.6 ?
C15 C14 H14B . . 109.6 ?
H14A C14 H14B . . 108.1 ?
O9 C15 C14 . . 111.1(4) ?
O9 C15 H15A . . 109.4 ?
C14 C15 H15A . . 109.4 ?
O9 C15 H15B . . 109.4 ?
C14 C15 H15B . . 109.4 ?
H15A C15 H15B . . 108.0 ?
O9 C16 C17 . . 110.3(4) ?
O9 C16 H16A . . 109.6 ?
C17 C16 H16A . . 109.6 ?
O9 C16 H16B . . 109.6 ?
C17 C16 H16B . . 109.6 ?
H16A C16 H16B . . 108.1 ?
N1 C17 C16 . . 116.2(4) ?
N1 C17 H17A . . 108.2 ?
C16 C17 H17A . . 108.2 ?
N1 C17 H17B . . 108.2 ?
C16 C17 H17B . . 108.2 ?
H17A C17 H17B . . 107.4 ?
N2 C18 C19 . . 113.6(4) ?
N2 C18 H18A . . 108.8 ?
C19 C18 H18A . . 108.8 ?
N2 C18 H18B . . 108.8 ?
C19 C18 H18B . . 108.8 ?
H18A C18 H18B . . 107.7 ?
O10 C19 C18 . . 109.5(4) ?
O10 C19 H19A . . 109.8 ?
C18 C19 H19A . . 109.8 ?
O10 C19 H19B . . 109.8 ?
C18 C19 H19B . . 109.8 ?
H19A C19 H19B . . 108.2 ?
O10 C20 C21 . . 109.0(4) ?
O10 C20 H20A . . 109.9 ?
C21 C20 H20A . . 109.9 ?
O10 C20 H20B . . 109.9 ?
C21 C20 H20B . . 109.9 ?
H20A C20 H20B . . 108.3 ?
O11 C21 C20 . . 111.4(4) ?
O11 C21 H21A . . 109.3 ?
C20 C21 H21A . . 109.3 ?
O11 C21 H21B . . 109.3 ?
C20 C21 H21B . . 109.3 ?
H21A C21 H21B . . 108.0 ?
O11 C22 C23 . . 110.3(4) ?
O11 C22 H22A . . 109.6 ?
C23 C22 H22A . . 109.6 ?
O11 C22 H22B . . 109.6 ?
C23 C22 H22B . . 109.6 ?
H22A C22 H22B . . 108.1 ?
N1 C23 C22 . . 115.2(5) ?
N1 C23 H23A . . 108.5 ?
C22 C23 H23A . . 108.5 ?
N1 C23 H23B . . 108.5 ?
C22 C23 H23B . . 108.5 ?
H23A C23 H23B . . 107.5 ?
N3 C24 C25 . . 114.4(4) ?
N3 C24 H24A . . 108.7 ?
C25 C24 H24A . . 108.7 ?
N3 C24 H24B . . 108.7 ?
C25 C24 H24B . . 108.7 ?
H24A C24 H24B . . 107.6 ?
O12 C25 C24 . . 108.9(4) ?
O12 C25 H25A . . 109.9 ?
C24 C25 H25A . . 109.9 ?
O12 C25 H25B . . 109.9 ?
C24 C25 H25B . . 109.9 ?
H25A C25 H25B . . 108.3 ?
O12 C26 C27 . . 110.1(4) ?
O12 C26 H26A . . 109.6 ?
C27 C26 H26A . . 109.6 ?
O12 C26 H26B . . 109.6 ?
C27 C26 H26B . . 109.6 ?
H26A C26 H26B . . 108.1 ?
O13 C27 C26 . . 110.0(4) ?
O13 C27 H27A . . 109.7 ?
C26 C27 H27A . . 109.7 ?
O13 C27 H27B . . 109.7 ?
C26 C27 H27B . . 109.7 ?
H27A C27 H27B . . 108.2 ?
O13 C28 C29 . . 110.1(4) ?
O13 C28 H28A . . 109.6 ?
C29 C28 H28A . . 109.6 ?
O13 C28 H28B . . 109.6 ?
C29 C28 H28B . . 109.6 ?
H28A C28 H28B . . 108.2 ?
N4 C29 C28 . . 115.0(4) ?
N4 C29 H29A . . 108.5 ?
C28 C29 H29A . . 108.5 ?
N4 C29 H29B . . 108.5 ?
C28 C29 H29B . . 108.5 ?
H29A C29 H29B . . 107.5 ?
N4 C30 C31 . . 113.6(4) ?
N4 C30 H30A . . 108.8 ?
C31 C30 H30A . . 108.8 ?
N4 C30 H30B . . 108.8 ?
C31 C30 H30B . . 108.8 ?
H30A C30 H30B . . 107.7 ?
O14 C31 C30 . . 109.5(4) ?
O14 C31 H31A . . 109.8 ?
C30 C31 H31A . . 109.8 ?
O14 C31 H31B . . 109.8 ?
C30 C31 H31B . . 109.8 ?
H31A C31 H31B . . 108.2 ?
O14 C32 C33 . . 110.1(4) ?
O14 C32 H32A . . 109.6 ?
C33 C32 H32A . . 109.6 ?
O14 C32 H32B . . 109.6 ?
C33 C32 H32B . . 109.6 ?
H32A C32 H32B . . 108.2 ?
O15 C33 C32 . . 109.9(4) ?
O15 C33 H33A . . 109.7 ?
C32 C33 H33A . . 109.7 ?
O15 C33 H33B . . 109.7 ?
C32 C33 H33B . . 109.7 ?
H33A C33 H33B . . 108.2 ?
O15 C34 C35 . . 110.2(4) ?
O15 C34 H34A . . 109.6 ?
C35 C34 H34A . . 109.6 ?
O15 C34 H34B . . 109.6 ?
C35 C34 H34B . . 109.6 ?
H34A C34 H34B . . 108.1 ?
N3 C35 C34 . . 114.7(5) ?
N3 C35 H35A . . 108.6 ?
C34 C35 H35A . . 108.6 ?
N3 C35 H35B . . 108.6 ?
C34 C35 H35B . . 108.6 ?
H35A C35 H35B . . 107.6 ?
N3 C36 C37 . . 114.9(4) ?
N3 C36 H36A . . 108.5 ?
C37 C36 H36A . . 108.5 ?
N3 C36 H36B . . 108.5 ?
C37 C36 H36B . . 108.5 ?
H36A C36 H36B . . 107.5 ?
O16 C37 C36 . . 109.6(4) ?
O16 C37 H37A . . 109.7 ?
C36 C37 H37A . . 109.7 ?
O16 C37 H37B . . 109.7 ?
C36 C37 H37B . . 109.7 ?
H37A C37 H37B . . 108.2 ?
O16 C38 C39 . . 110.4(5) ?
O16 C38 H38A . . 109.6 ?
C39 C38 H38A . . 109.6 ?
O16 C38 H38B . . 109.6 ?
C39 C38 H38B . . 109.6 ?
H38A C38 H38B . . 108.1 ?
C38 C39 O17 . . 109.2(5) ?
C38 C39 H39A . . 109.8 ?
O17 C39 H39A . . 109.8 ?
C38 C39 H39B . . 109.8 ?
O17 C39 H39B . . 109.8 ?
H39A C39 H39B . . 108.3 ?
O17 C40 C41 . . 109.3(5) ?
O17 C40 H40A . . 109.8 ?
C41 C40 H40A . . 109.8 ?
O17 C40 H40B . . 109.8 ?
C41 C40 H40B . . 109.8 ?
H40A C40 H40B . . 108.3 ?
N4 C41 C40 . . 114.1(4) ?
N4 C41 H41A . . 108.7 ?
C40 C41 H41A . . 108.7 ?
N4 C41 H41B . . 108.7 ?
C40 C41 H41B . . 108.7 ?
H41A C41 H41B . . 107.6 ?
C42 N5 H51 . . 112.2 ?
C42 N5 H52 . . 108.0 ?
H51 N5 H52 . . 109.5 ?
C43 N6 H61 . . 110.5 ?
C43 N6 H62 . . 106.7 ?
H61 N6 H62 . . 109.5 ?
N5 C42 C43 . . 117.4(12) ?
N5 C42 H42A . . 108.0 ?
C43 C42 H42A . . 108.0 ?
N5 C42 H42B . . 108.0 ?
C43 C42 H42B . . 108.0 ?
H42A C42 H42B . . 107.2 ?
C42 C43 N6 . . 115.5(14) ?
C42 C43 H43A . . 108.4 ?
N6 C43 H43A . . 108.4 ?
C42 C43 H43B . . 108.4 ?
N6 C43 H43B . . 108.4 ?
H43A C43 H43B . . 107.5 ?

loop_
_geom_bond_atom_site_label_1
_geom_bond_atom_site_label_2
_geom_bond_site_symmetry_2
_geom_bond_distance
_geom_bond_publ_flag
Cr1 C1 . 1.841(5) y
Cr1 C2 . 1.824(5) y
Cr1 C3 . 1.844(5) y
Cr1 C4 . 1.819(5) y
Cr1 C5 . 1.818(5) y
K1 O7 . 2.793(3) ?
K1 O10 . 2.802(3) ?
K1 O8 . 2.809(4) ?
K1 O6 . 2.830(4) ?
K1 O9 . 2.860(3) ?
K1 O11 . 2.872(4) ?
K1 N2 . 2.938(4) ?
K1 N1 . 2.970(4) ?
K2 O17 . 2.812(4) ?
K2 O16 . 2.820(3) ?
K2 O12 . 2.834(3) ?
K2 O15 . 2.848(3) ?
K2 O13 . 2.858(3) ?
K2 O14 . 2.863(4) ?
K2 N4 . 2.925(4) ?
K2 N3 . 2.933(4) ?
O1 C1 . 1.157(6) y
O2 C2 . 1.179(6) y
O3 C3 . 1.184(6) y
O4 C4 . 1.183(6) y
O5 C5 . 1.178(6) y
O6 C8 . 1.400(6) ?
O6 C7 . 1.447(8) ?
O7 C10 . 1.421(7) ?
O7 C9 . 1.421(6) ?
O8 C14 . 1.405(6) ?
O8 C13 . 1.423(6) ?
O9 C15 . 1.410(6) ?
O9 C16 . 1.436(6) ?
O10 C19 . 1.428(6) ?
O10 C20 . 1.429(6) ?
O11 C22 . 1.404(6) ?
O11 C21 . 1.423(6) ?
O12 C25 . 1.423(6) ?
O12 C26 . 1.427(5) ?
O13 C28 . 1.413(6) ?
O13 C27 . 1.434(6) ?
O14 C31 . 1.414(6) ?
O14 C32 . 1.428(6) ?
O15 C33 . 1.414(7) ?
O15 C34 . 1.422(6) ?
O16 C38 . 1.406(6) ?
O16 C37 . 1.433(7) ?
O17 C40 . 1.428(7) ?
O17 C39 . 1.443(7) ?
N1 C17 . 1.452(6) ?
N1 C23 . 1.463(7) ?
N1 C6 . 1.473(6) ?
N2 C11 . 1.466(6) ?
N2 C18 . 1.467(6) ?
N2 C12 . 1.482(7) ?
N3 C24 . 1.456(7) ?
N3 C36 . 1.462(6) ?
N3 C35 . 1.467(6) ?
N4 C29 . 1.465(6) ?
N4 C41 . 1.473(6) ?
N4 C30 . 1.485(7) ?
C6 C7 . 1.495(8) ?
C6 H6A . 0.9900 ?
C6 H6B . 0.9900 ?
C7 H7A . 0.9900 ?
C7 H7B . 0.9900 ?
C8 C9 . 1.445(9) ?
C8 H8A . 0.9900 ?
C8 H8B . 0.9900 ?
C9 H9A . 0.9900 ?
C9 H9B . 0.9900 ?
C10 C11 . 1.506(8) ?
C10 H10A . 0.9900 ?
C10 H10B . 0.9900 ?
C11 H11A . 0.9900 ?
C11 H11B . 0.9900 ?
C12 C13 . 1.493(8) ?
C12 H12A . 0.9900 ?
C12 H12B . 0.9900 ?
C13 H13A . 0.9900 ?
C13 H13B . 0.9900 ?
C14 C15 . 1.468(8) ?
C14 H14A . 0.9900 ?
C14 H14B . 0.9900 ?
C15 H15A . 0.9900 ?
C15 H15B . 0.9900 ?
C16 C17 . 1.480(8) ?
C16 H16A . 0.9900 ?
C16 H16B . 0.9900 ?
C17 H17A . 0.9900 ?
C17 H17B . 0.9900 ?
C18 C19 . 1.491(8) ?
C18 H18A . 0.9900 ?
C18 H18B . 0.9900 ?
C19 H19A . 0.9900 ?
C19 H19B . 0.9900 ?
C20 C21 . 1.478(7) ?
C20 H20A . 0.9900 ?
C20 H20B . 0.9900 ?
C21 H21A . 0.9900 ?
C21 H21B . 0.9900 ?
C22 C23 . 1.485(8) ?
C22 H22A . 0.9900 ?
C22 H22B . 0.9900 ?
C23 H23A . 0.9900 ?
C23 H23B . 0.9900 ?
C24 C25 . 1.508(7) ?
C24 H24A . 0.9900 ?
C24 H24B . 0.9900 ?
C25 H25A . 0.9900 ?
C25 H25B . 0.9900 ?
C26 C27 . 1.474(7) ?
C26 H26A . 0.9900 ?
C26 H26B . 0.9900 ?
C27 H27A . 0.9900 ?
C27 H27B . 0.9900 ?
C28 C29 . 1.486(7) ?
C28 H28A . 0.9900 ?
C28 H28B . 0.9900 ?
C29 H29A . 0.9900 ?
C29 H29B . 0.9900 ?
C30 C31 . 1.510(8) ?
C30 H30A . 0.9900 ?
C30 H30B . 0.9900 ?
C31 H31A . 0.9900 ?
C31 H31B . 0.9900 ?
C32 C33 . 1.466(7) ?
C32 H32A . 0.9900 ?
C32 H32B . 0.9900 ?
C33 H33A . 0.9900 ?
C33 H33B . 0.9900 ?
C34 C35 . 1.484(9) ?
C34 H34A . 0.9900 ?
C34 H34B . 0.9900 ?
C35 H35A . 0.9900 ?
C35 H35B . 0.9900 ?
C36 C37 . 1.472(8) ?
C36 H36A . 0.9900 ?
C36 H36B . 0.9900 ?
C37 H37A . 0.9900 ?
C37 H37B . 0.9900 ?
C38 C39 . 1.436(9) ?
C38 H38A . 0.9900 ?
C38 H38B . 0.9900 ?
C39 H39A . 0.9900 ?
C39 H39B . 0.9900 ?
C40 C41 . 1.499(8) ?
C40 H40A . 0.9900 ?
C40 H40B . 0.9900 ?
C41 H41A . 0.9900 ?
C41 H41B . 0.9900 ?
N5 C42 . 1.301(12) ?
N5 H51 . 0.8900 ?
N5 H52 . 0.8900 ?
N6 C43 . 1.421(16) ?
N6 H61 . 0.8900 ?
N6 H62 . 0.8900 ?
C42 C43 . 1.420(15) ?
C42 H42A . 0.9900 ?
C42 H42B . 0.9900 ?
C43 H43A . 0.9900 ?
C43 H43B . 0.9900 ?

loop_
_geom_torsion_atom_site_label_1
_geom_torsion_atom_site_label_2
_geom_torsion_atom_site_label_3
_geom_torsion_atom_site_label_4
_geom_torsion_site_symmetry_1
_geom_torsion_site_symmetry_2
_geom_torsion_site_symmetry_3
_geom_torsion_site_symmetry_4
_geom_torsion
_geom_torsion_publ_flag
O7 K1 O6 C8 . . . . 13.8(4) ?
O10 K1 O6 C8 . . . . -51.0(5) ?
O8 K1 O6 C8 . . . . 95.6(4) ?
O9 K1 O6 C8 . . . . 155.0(4) ?
O11 K1 O6 C8 . . . . -103.8(4) ?
N2 K1 O6 C8 . . . . 26.0(4) ?
N1 K1 O6 C8 . . . . -152.9(4) ?
O7 K1 O6 C7 . . . . 149.7(5) ?
O10 K1 O6 C7 . . . . 85.0(4) ?
O8 K1 O6 C7 . . . . -128.4(4) ?
O9 K1 O6 C7 . . . . -69.1(4) ?
O11 K1 O6 C7 . . . . 32.2(4) ?
N2 K1 O6 C7 . . . . 162.0(4) ?
N1 K1 O6 C7 . . . . -16.9(4) ?
O10 K1 O7 C10 . . . . -59.5(4) ?
O8 K1 O7 C10 . . . . 42.1(4) ?
O6 K1 O7 C10 . . . . 156.5(5) ?
O9 K1 O7 C10 . . . . 92.4(4) ?
O11 K1 O7 C10 . . . . -119.9(4) ?
N2 K1 O7 C10 . . . . -11.1(4) ?
N1 K1 O7 C10 . . . . 169.9(4) ?
O10 K1 O7 C9 . . . . 161.8(4) ?
O8 K1 O7 C9 . . . . -96.6(4) ?
O6 K1 O7 C9 . . . . 17.8(4) ?
O9 K1 O7 C9 . . . . -46.3(4) ?
O11 K1 O7 C9 . . . . 101.4(4) ?
N2 K1 O7 C9 . . . . -149.8(4) ?
N1 K1 O7 C9 . . . . 31.2(4) ?
O7 K1 O8 C14 . . . . 153.1(3) ?
O10 K1 O8 C14 . . . . -106.5(3) ?
O6 K1 O8 C14 . . . . 94.5(3) ?
O9 K1 O8 C14 . . . . 11.3(3) ?
O11 K1 O8 C14 . . . . -53.2(4) ?
N2 K1 O8 C14 . . . . -154.9(3) ?
N1 K1 O8 C14 . . . . 25.3(4) ?
O7 K1 O8 C13 . . . . -69.1(3) ?
O10 K1 O8 C13 . . . . 31.3(3) ?
O6 K1 O8 C13 . . . . -127.6(3) ?
O9 K1 O8 C13 . . . . 149.2(3) ?
O11 K1 O8 C13 . . . . 84.6(3) ?
N2 K1 O8 C13 . . . . -17.0(3) ?
N1 K1 O8 C13 . . . . 163.2(3) ?
O7 K1 O9 C15 . . . . -42.3(4) ?
O10 K1 O9 C15 . . . . 105.6(3) ?
O8 K1 O9 C15 . . . . 20.6(3) ?
O6 K1 O9 C15 . . . . -93.2(3) ?
O11 K1 O9 C15 . . . . 166.3(3) ?
N2 K1 O9 C15 . . . . 34.7(4) ?
N1 K1 O9 C15 . . . . -145.4(4) ?
O7 K1 O9 C16 . . . . 89.3(3) ?
O10 K1 O9 C16 . . . . -122.9(3) ?
O8 K1 O9 C16 . . . . 152.2(3) ?
O6 K1 O9 C16 . . . . 38.4(3) ?
O11 K1 O9 C16 . . . . -62.1(3) ?
N2 K1 O9 C16 . . . . 166.2(3) ?
N1 K1 O9 C16 . . . . -13.8(3) ?
O7 K1 O10 C19 . . . . 36.0(3) ?
O8 K1 O10 C19 . . . . -61.4(3) ?
O6 K1 O10 C19 . . . . 87.8(4) ?
O9 K1 O10 C19 . . . . -122.1(3) ?
O11 K1 O10 C19 . . . . 153.5(4) ?
N2 K1 O10 C19 . . . . -12.3(3) ?
N1 K1 O10 C19 . . . . 166.7(3) ?
O7 K1 O10 C20 . . . . -102.6(3) ?
O8 K1 O10 C20 . . . . 160.0(3) ?
O6 K1 O10 C20 . . . . -50.8(4) ?
O9 K1 O10 C20 . . . . 99.3(3) ?
O11 K1 O10 C20 . . . . 14.8(3) ?
N2 K1 O10 C20 . . . . -150.9(3) ?
N1 K1 O10 C20 . . . . 28.0(3) ?
O7 K1 O11 C22 . . . . -125.9(4) ?
O10 K1 O11 C22 . . . . 150.1(4) ?
O8 K1 O11 C22 . . . . 84.1(4) ?
O6 K1 O11 C22 . . . . -66.2(4) ?
O9 K1 O11 C22 . . . . 32.0(4) ?
N2 K1 O11 C22 . . . . 164.3(4) ?
N1 K1 O11 C22 . . . . -16.6(4) ?
O7 K1 O11 C21 . . . . 101.6(3) ?
O10 K1 O11 C21 . . . . 17.7(3) ?
O8 K1 O11 C21 . . . . -48.3(4) ?
O6 K1 O11 C21 . . . . 161.3(3) ?
O9 K1 O11 C21 . . . . -100.4(3) ?
N2 K1 O11 C21 . . . . 31.8(3) ?
N1 K1 O11 C21 . . . . -149.1(3) ?
O17 K2 O12 C25 . . . . 124.9(3) ?
O16 K2 O12 C25 . . . . 64.4(3) ?
O15 K2 O12 C25 . . . . -34.9(3) ?
O13 K2 O12 C25 . . . . -151.1(3) ?
O14 K2 O12 C25 . . . . -86.6(3) ?
N4 K2 O12 C25 . . . . -166.2(3) ?
N3 K2 O12 C25 . . . . 13.6(3) ?
O17 K2 O12 C26 . . . . -95.8(3) ?
O16 K2 O12 C26 . . . . -156.3(3) ?
O15 K2 O12 C26 . . . . 104.4(3) ?
O13 K2 O12 C26 . . . . -11.9(3) ?
O14 K2 O12 C26 . . . . 52.7(3) ?
N4 K2 O12 C26 . . . . -26.9(3) ?
N3 K2 O12 C26 . . . . 152.9(3) ?
O17 K2 O13 C28 . . . . -38.4(3) ?
O16 K2 O13 C28 . . . . -88.0(3) ?
O12 K2 O13 C28 . . . . -151.1(3) ?
O15 K2 O13 C28 . . . . 124.0(3) ?
O14 K2 O13 C28 . . . . 63.0(3) ?
N4 K2 O13 C28 . . . . 14.0(3) ?
N3 K2 O13 C28 . . . . -166.3(3) ?
O17 K2 O13 C27 . . . . 92.2(3) ?
O16 K2 O13 C27 . . . . 42.6(4) ?
O12 K2 O13 C27 . . . . -20.4(3) ?
O15 K2 O13 C27 . . . . -105.4(3) ?
O14 K2 O13 C27 . . . . -166.3(3) ?
N4 K2 O13 C27 . . . . 144.6(3) ?
N3 K2 O13 C27 . . . . -35.7(3) ?
O17 K2 O14 C31 . . . . 66.8(3) ?
O16 K2 O14 C31 . . . . 128.0(3) ?
O12 K2 O14 C31 . . . . -83.9(4) ?
O15 K2 O14 C31 . . . . -147.8(4) ?
O13 K2 O14 C31 . . . . -31.9(3) ?
N4 K2 O14 C31 . . . . 17.4(3) ?
N3 K2 O14 C31 . . . . -162.6(3) ?
O17 K2 O14 C32 . . . . -160.2(3) ?
O16 K2 O14 C32 . . . . -99.0(3) ?
O12 K2 O14 C32 . . . . 49.1(4) ?
O15 K2 O14 C32 . . . . -14.8(3) ?
O13 K2 O14 C32 . . . . 101.1(3) ?
N4 K2 O14 C32 . . . . 150.4(4) ?
N3 K2 O14 C32 . . . . -29.6(4) ?
O17 K2 O15 C33 . . . . 46.1(4) ?
O16 K2 O15 C33 . . . . 95.5(3) ?
O12 K2 O15 C33 . . . . -165.0(3) ?
O13 K2 O15 C33 . . . . -104.8(3) ?
O14 K2 O15 C33 . . . . -18.8(3) ?
N4 K2 O15 C33 . . . . -33.7(3) ?
N3 K2 O15 C33 . . . . 146.2(4) ?
O17 K2 O15 C34 . . . . -89.5(4) ?
O16 K2 O15 C34 . . . . -40.1(4) ?
O12 K2 O15 C34 . . . . 59.4(4) ?
O13 K2 O15 C34 . . . . 119.6(4) ?
O14 K2 O15 C34 . . . . -154.4(4) ?
N4 K2 O15 C34 . . . . -169.3(4) ?
N3 K2 O15 C34 . . . . 10.6(4) ?
O17 K2 O16 C38 . . . . -17.3(4) ?
O12 K2 O16 C38 . . . . 94.5(4) ?
O15 K2 O16 C38 . . . . -164.5(4) ?
O13 K2 O16 C38 . . . . 43.9(5) ?
O14 K2 O16 C38 . . . . -104.5(4) ?
N4 K2 O16 C38 . . . . -35.1(4) ?
N3 K2 O16 C38 . . . . 145.3(4) ?
O17 K2 O16 C37 . . . . -149.5(4) ?
O12 K2 O16 C37 . . . . -37.7(4) ?
O15 K2 O16 C37 . . . . 63.4(4) ?
O13 K2 O16 C37 . . . . -88.3(4) ?
O14 K2 O16 C37 . . . . 123.3(4) ?
N4 K2 O16 C37 . . . . -167.2(3) ?
N3 K2 O16 C37 . . . . 13.1(3) ?
O16 K2 O17 C40 . . . . -142.3(4) ?
O12 K2 O17 C40 . . . . 131.8(4) ?
O15 K2 O17 C40 . . . . -81.8(4) ?
O13 K2 O17 C40 . . . . 72.5(4) ?
O14 K2 O17 C40 . . . . -29.3(4) ?
N4 K2 O17 C40 . . . . 20.0(4) ?
N3 K2 O17 C40 . . . . -159.7(4) ?
O16 K2 O17 C39 . . . . -15.9(3) ?
O12 K2 O17 C39 . . . . -101.8(4) ?
O15 K2 O17 C39 . . . . 44.6(4) ?
O13 K2 O17 C39 . . . . -161.1(4) ?
O14 K2 O17 C39 . . . . 97.1(4) ?
N4 K2 O17 C39 . . . . 146.3(4) ?
N3 K2 O17 C39 . . . . -33.3(4) ?
O7 K1 N1 C17 . . . . -145.8(3) ?
O10 K1 N1 C17 . . . . 93.2(3) ?
O8 K1 N1 C17 . . . . -30.0(3) ?
O6 K1 N1 C17 . . . . -132.7(3) ?
O9 K1 N1 C17 . . . . -16.2(3) ?
O11 K1 N1 C17 . . . . 106.3(3) ?
O7 K1 N1 C23 . . . . 93.6(3) ?
O10 K1 N1 C23 . . . . -27.5(3) ?
O8 K1 N1 C23 . . . . -150.7(3) ?
O6 K1 N1 C23 . . . . 106.6(3) ?
O9 K1 N1 C23 . . . . -136.9(3) ?
O11 K1 N1 C23 . . . . -14.4(3) ?
O7 K1 N1 C6 . . . . -27.7(4) ?
O10 K1 N1 C6 . . . . -148.7(3) ?
O8 K1 N1 C6 . . . . 88.1(3) ?
O6 K1 N1 C6 . . . . -14.6(3) ?
O9 K1 N1 C6 . . . . 101.9(4) ?
O11 K1 N1 C6 . . . . -135.7(4) ?
O7 K1 N2 C11 . . . . -19.8(3) ?
O10 K1 N2 C11 . . . . 102.3(3) ?
O8 K1 N2 C11 . . . . -135.2(3) ?
O6 K1 N2 C11 . . . . -31.8(4) ?
O9 K1 N2 C11 . . . . -148.9(3) ?
O11 K1 N2 C11 . . . . 88.2(3) ?
O7 K1 N2 C18 . . . . -140.5(3) ?
O10 K1 N2 C18 . . . . -18.5(3) ?
O8 K1 N2 C18 . . . . 104.1(3) ?
O6 K1 N2 C18 . . . . -152.6(3) ?
O9 K1 N2 C18 . . . . 90.4(3) ?
O11 K1 N2 C18 . . . . -32.5(3) ?
O7 K1 N2 C12 . . . . 100.7(3) ?
O10 K1 N2 C12 . . . . -137.3(3) ?
O8 K1 N2 C12 . . . . -14.7(3) ?
O6 K1 N2 C12 . . . . 88.6(3) ?
O9 K1 N2 C12 . . . . -28.4(3) ?
O11 K1 N2 C12 . . . . -151.3(3) ?
O17 K2 N3 C24 . . . . -83.6(3) ?
O16 K2 N3 C24 . . . . -100.7(3) ?
O12 K2 N3 C24 . . . . 18.1(3) ?
O15 K2 N3 C24 . . . . 140.3(3) ?
O13 K2 N3 C24 . . . . 33.1(3) ?
O14 K2 N3 C24 . . . . 155.0(3) ?
O17 K2 N3 C36 . . . . 34.6(3) ?
O16 K2 N3 C36 . . . . 17.4(3) ?
O12 K2 N3 C36 . . . . 136.3(3) ?
O15 K2 N3 C36 . . . . -101.6(3) ?
O13 K2 N3 C36 . . . . 151.2(3) ?
O14 K2 N3 C36 . . . . -86.9(3) ?
O17 K2 N3 C35 . . . . 155.2(4) ?
O16 K2 N3 C35 . . . . 138.0(4) ?
O12 K2 N3 C35 . . . . -103.1(4) ?
O15 K2 N3 C35 . . . . 19.0(4) ?
O13 K2 N3 C35 . . . . -88.2(4) ?
O14 K2 N3 C35 . . . . 33.7(4) ?
O17 K2 N4 C29 . . . . 133.4(3) ?
O16 K2 N4 C29 . . . . 150.9(3) ?
O12 K2 N4 C29 . . . . 31.8(3) ?
O15 K2 N4 C29 . . . . -90.3(3) ?
O13 K2 N4 C29 . . . . 17.1(3) ?
O14 K2 N4 C29 . . . . -105.0(3) ?
O17 K2 N4 C41 . . . . 11.8(3) ?
O16 K2 N4 C41 . . . . 29.3(4) ?
O12 K2 N4 C41 . . . . -89.9(4) ?
O15 K2 N4 C41 . . . . 148.1(3) ?
O13 K2 N4 C41 . . . . -104.5(4) ?
O14 K2 N4 C41 . . . . 133.4(4) ?
O17 K2 N4 C30 . . . . -107.0(3) ?
O16 K2 N4 C30 . . . . -89.5(3) ?
O12 K2 N4 C30 . . . . 151.4(3) ?
O15 K2 N4 C30 . . . . 29.3(3) ?
O13 K2 N4 C30 . . . . 136.7(3) ?
O14 K2 N4 C30 . . . . 14.7(3) ?
C17 N1 C6 C7 . . . . 164.3(5) ?
C23 N1 C6 C7 . . . . -73.1(6) ?
K1 N1 C6 C7 . . . . 46.8(6) ?
C8 O6 C7 C6 . . . . -175.7(5) ?
K1 O6 C7 C6 . . . . 46.5(6) ?
N1 C6 C7 O6 . . . . -64.5(7) ?
C7 O6 C8 C9 . . . . 178.5(5) ?
K1 O6 C8 C9 . . . . -43.4(6) ?
C10 O7 C9 C8 . . . . 169.7(5) ?
K1 O7 C9 C8 . . . . -47.5(6) ?
O6 C8 C9 O7 . . . . 60.1(6) ?
C9 O7 C10 C11 . . . . -179.9(5) ?
K1 O7 C10 C11 . . . . 39.4(6) ?
C18 N2 C11 C10 . . . . 170.2(5) ?
C12 N2 C11 C10 . . . . -69.0(6) ?
K1 N2 C11 C10 . . . . 49.8(6) ?
O7 C10 C11 N2 . . . . -60.4(7) ?
C11 N2 C12 C13 . . . . 166.1(4) ?
C18 N2 C12 C13 . . . . -72.5(5) ?
K1 N2 C12 C13 . . . . 46.4(5) ?
C14 O8 C13 C12 . . . . -173.0(4) ?
K1 O8 C13 C12 . . . . 46.9(5) ?
N2 C12 C13 O8 . . . . -64.9(6) ?
C13 O8 C14 C15 . . . . 179.5(4) ?
K1 O8 C14 C15 . . . . -41.0(5) ?
C16 O9 C15 C14 . . . . 175.6(4) ?
K1 O9 C15 C14 . . . . -50.6(5) ?
O8 C14 C15 O9 . . . . 61.6(5) ?
C15 O9 C16 C17 . . . . 174.5(4) ?
K1 O9 C16 C17 . . . . 42.6(5) ?
C23 N1 C17 C16 . . . . 167.3(4) ?
C6 N1 C17 C16 . . . . -69.9(6) ?
K1 N1 C17 C16 . . . . 47.8(5) ?
O9 C16 C17 N1 . . . . -63.6(6) ?
C11 N2 C18 C19 . . . . -71.4(5) ?
C12 N2 C18 C19 . . . . 166.9(4) ?
K1 N2 C18 C19 . . . . 48.8(5) ?
C20 O10 C19 C18 . . . . -177.5(4) ?
K1 O10 C19 C18 . . . . 41.2(5) ?
N2 C18 C19 O10 . . . . -61.3(6) ?
C19 O10 C20 C21 . . . . 173.3(4) ?
K1 O10 C20 C21 . . . . -44.6(5) ?
C22 O11 C21 C20 . . . . 177.2(5) ?
K1 O11 C21 C20 . . . . -48.4(5) ?
O10 C20 C21 O11 . . . . 62.1(6) ?
C21 O11 C22 C23 . . . . 178.8(5) ?
K1 O11 C22 C23 . . . . 46.0(6) ?
C17 N1 C23 C22 . . . . -73.4(5) ?
C6 N1 C23 C22 . . . . 165.1(5) ?
K1 N1 C23 C22 . . . . 45.6(5) ?
O11 C22 C23 N1 . . . . -63.9(6) ?
C36 N3 C24 C25 . . . . -167.6(4) ?
C35 N3 C24 C25 . . . . 70.6(5) ?
K2 N3 C24 C25 . . . . -49.8(5) ?
C26 O12 C25 C24 . . . . 176.1(4) ?
K2 O12 C25 C24 . . . . -42.7(5) ?
N3 C24 C25 O12 . . . . 64.2(6) ?
C25 O12 C26 C27 . . . . -176.7(4) ?
K2 O12 C26 C27 . . . . 42.0(4) ?
C28 O13 C27 C26 . . . . -176.5(4) ?
K2 O13 C27 C26 . . . . 50.6(4) ?
O12 C26 C27 O13 . . . . -61.3(5) ?
C27 O13 C28 C29 . . . . -175.8(4) ?
K2 O13 C28 C29 . . . . -43.6(5) ?
C41 N4 C29 C28 . . . . 72.0(6) ?
C30 N4 C29 C28 . . . . -169.1(4) ?
K2 N4 C29 C28 . . . . -49.1(5) ?
O13 C28 C29 N4 . . . . 65.3(6) ?
C29 N4 C30 C31 . . . . 72.9(5) ?
C41 N4 C30 C31 . . . . -166.1(4) ?
K2 N4 C30 C31 . . . . -45.9(5) ?
C32 O14 C31 C30 . . . . 179.0(4) ?
K2 O14 C31 C30 . . . . -47.1(5) ?
N4 C30 C31 O14 . . . . 64.1(6) ?
C31 O14 C32 C33 . . . . -178.7(5) ?
K2 O14 C32 C33 . . . . 46.4(5) ?
C34 O15 C33 C32 . . . . -170.8(4) ?
K2 O15 C33 C32 . . . . 50.7(5) ?
O14 C32 C33 O15 . . . . -65.7(6) ?
C33 O15 C34 C35 . . . . -175.2(5) ?
K2 O15 C34 C35 . . . . -38.8(6) ?
C24 N3 C35 C34 . . . . -169.2(4) ?
C36 N3 C35 C34 . . . . 70.0(5) ?
K2 N3 C35 C34 . . . . -49.3(5) ?
O15 C34 C35 N3 . . . . 60.6(6) ?
C24 N3 C36 C37 . . . . 68.8(6) ?
C35 N3 C36 C37 . . . . -169.2(5) ?
K2 N3 C36 C37 . . . . -49.2(5) ?
C38 O16 C37 C36 . . . . -176.1(5) ?
K2 O16 C37 C36 . . . . -42.5(5) ?
N3 C36 C37 O16 . . . . 63.7(6) ?
C37 O16 C38 C39 . . . . -175.0(5) ?
K2 O16 C38 C39 . . . . 49.9(6) ?
O16 C38 C39 O17 . . . . -65.4(6) ?
C40 O17 C39 C38 . . . . 178.2(5) ?
K2 O17 C39 C38 . . . . 47.6(5) ?
C39 O17 C40 C41 . . . . -179.1(5) ?
K2 O17 C40 C41 . . . . -49.4(6) ?
C29 N4 C41 C40 . . . . -162.5(5) ?
C30 N4 C41 C40 . . . . 77.5(6) ?
K2 N4 C41 C40 . . . . -42.7(6) ?
O17 C40 C41 N4 . . . . 63.2(7) ?
N5 C42 C43 N6 . . . . -88.6(17) ?
